data_1526873
loop_
_publ_author_name
'Vasylechko, L.'
'Niewa, R.'
'Borrmann, H.'
'Knapp, M.'
'Berkowski, M.'
'Matkovskii, A.'
'Bismayer, U.'
'Savytskii, D.'

_publ_section_title
;
 R3-c - Pbnm phase transition of La1-x Smx Ga O3 (0 < x < 0.3) perovskites
 and crystal structures of the orthorhombic and trigonalphases
;
_journal_name_full 'Solid State Ionics'
_journal_page_first 219
_journal_page_last 227
_journal_volume 143
_journal_year 2001
_chemical_formula_sum 'Ga La0.83 O3 Sm0.17'
_chemical_name_systematic '(La0.83 Sm0.17) Ga O3'
_space_group_IT_number 62
_symmetry_space_group_name_Hall '-P 2c 2ab'
_symmetry_space_group_name_H-M 'P b n m'
_cell_angle_alpha 90
_cell_angle_beta 90
_cell_angle_gamma 90
_cell_formula_units_Z 4
_cell_length_a 5.50389
_cell_length_b 5.4922
_cell_length_c 7.76402
_cell_volume 234.694
_citation_journal_id_ASTM SSIOD3
_cod_data_source_file Vasylechko_SSIOD3_2001_1954.cif
_cod_data_source_block Ga1La0.83O3Sm0.17
_cod_original_cell_volume 234.6944
_cod_original_sg_symbol_Hall '-P 2ac 2n (z,x,y)'
_cod_original_formula_sum 'Ga1 La0.83 O3 Sm0.17'
_cod_database_code 1526873

loop_
_symmetry_equiv_pos_as_xyz
x,y,z
x+1/2,-y+1/2,-z
-x+1/2,y+1/2,-z+1/2
-x,-y,z+1/2
-x,-y,-z
-x-1/2,y-1/2,z
x-1/2,-y-1/2,z-1/2
x,y,-z-1/2

loop_
_atom_site_label
_atom_site_type_symbol
_atom_site_fract_x
_atom_site_fract_y
_atom_site_fract_z
_atom_site_occupancy
_atom_site_U_iso_or_equiv
La1 La+3 -0.0057 0.02462 0.25 0.83 0.0
Ga1 Ga+3 0.5 0 0 1 0.0
O1 O-2 0.0857 0.4856 0.25 1 0.0
O2 O-2 0.731 0.2814 0.0415 1 0.0
Sm1 Sm+3 -0.0057 0.02462 0.25 0.17 0.0
